data_4340162
loop_
_publ_author_name
'Wang, Jun-Jieh'
'Tessier, Christian'
'Holm, R. H.'

_publ_section_title
;
 Analogue reaction systems of selenate reductase.
;
_journal_issue 7
_journal_name_full 'Inorganic chemistry'
_journal_page_first 2979
_journal_page_last 2988
_journal_paper_doi 10.1021/ic0521630
_journal_volume 45
_journal_year 2006
_chemical_formula_moiety '2(C8 H20 N), C2 H3 N, O4 Se'
_chemical_formula_sum 'C18 H43 N3 O4 Se'
_chemical_formula_weight 444.51
_chemical_name_systematic
; 
 ? 
;
_space_group_IT_number 14
_symmetry_cell_setting monoclinic
_symmetry_space_group_name_Hall '-P 2yn'
_symmetry_space_group_name_H-M 'P 1 21/n 1'
_atom_sites_solution_hydrogens geom
_atom_sites_solution_primary direct
_atom_sites_solution_secondary difmap
_audit_creation_method SHELXL-97
_cell_angle_alpha 90.00
_cell_angle_beta 114.35(2)
_cell_angle_gamma 90.00
_cell_formula_units_Z 4
_cell_length_a 13.182(7)
_cell_length_b 14.176(7)
_cell_length_c 13.370(7)
_cell_measurement_reflns_used 905
_cell_measurement_temperature 193(2)
_cell_measurement_theta_max 27.96
_cell_measurement_theta_min 2.31
_cell_volume 2276(2)
_computing_cell_refinement 'SMART (Bruker, 2001)'
_computing_data_collection 'SMART (Bruker, 2001)'
_computing_data_reduction 'SAINT (Bruker, 2003)'
_computing_molecular_graphics 'SHELXTL (Bruker, 2000)'
_computing_publication_material 'SHELXTL (Bruker, 2000)'
_computing_structure_refinement 'SHELXL-97 (Sheldrick, 1997)'
_computing_structure_solution 'SHELXS-97 (Sheldrick, 1990)'
_diffrn_ambient_temperature 193(2)
_diffrn_detector_area_resol_mean 8.3
_diffrn_measured_fraction_theta_full 0.966
_diffrn_measured_fraction_theta_max 0.966
_diffrn_measurement_device_type 'Bruker Smart CCD 1K'
_diffrn_measurement_method \w
_diffrn_radiation_monochromator graphite
_diffrn_radiation_source 'Sealed tube'
_diffrn_radiation_type MoK\a
_diffrn_radiation_wavelength 0.71073
_diffrn_reflns_av_R_equivalents 0.0298
_diffrn_reflns_av_sigmaI/netI 0.0388
_diffrn_reflns_limit_h_max 17
_diffrn_reflns_limit_h_min -8
_diffrn_reflns_limit_k_max 18
_diffrn_reflns_limit_k_min -18
_diffrn_reflns_limit_l_max 16
_diffrn_reflns_limit_l_min -17
_diffrn_reflns_number 13722
_diffrn_reflns_theta_full 27.88
_diffrn_reflns_theta_max 27.88
_diffrn_reflns_theta_min 1.83
_diffrn_standards_decay_% 0
_exptl_absorpt_coefficient_mu 1.675
_exptl_absorpt_correction_T_max 0.5854
_exptl_absorpt_correction_T_min 0.4752
_exptl_absorpt_correction_type multi-scan
_exptl_absorpt_process_details 'SADABS (Sheldrick, 2002)'
_exptl_crystal_colour colorless
_exptl_crystal_density_diffrn 1.297
_exptl_crystal_density_method 'not measured'
_exptl_crystal_description block
_exptl_crystal_F_000 952
_exptl_crystal_size_max 0.48
_exptl_crystal_size_mid 0.35
_exptl_crystal_size_min 0.32
_refine_diff_density_max 1.128
_refine_diff_density_min -0.753
_refine_diff_density_rms 0.068
_refine_ls_extinction_method none
_refine_ls_goodness_of_fit_ref 1.052
_refine_ls_hydrogen_treatment constr
_refine_ls_matrix_type full
_refine_ls_number_parameters 244
_refine_ls_number_reflns 5257
_refine_ls_number_restraints 0
_refine_ls_restrained_S_all 1.052
_refine_ls_R_factor_all 0.0488
_refine_ls_R_factor_gt 0.0333
_refine_ls_shift/su_max 0.001
_refine_ls_shift/su_mean 0.000
_refine_ls_structure_factor_coef Fsqd
_refine_ls_weighting_details 'calc w=1/[\s^2^(Fo^2^)+(0.0510P)^2^+0.1837P] where P=(Fo^2^+2Fc^2^)/3'
_refine_ls_weighting_scheme calc
_refine_ls_wR_factor_gt 0.0834
_refine_ls_wR_factor_ref 0.0895
_reflns_number_gt 4178
_reflns_number_total 5257
_reflns_threshold_expression >2sigma(I)
_cod_data_source_file ic0521630si20051220_102714.cif
_cod_data_source_block SeO4
_cod_depositor_comments
;
The following automatic conversions were performed:

'_symmetry_cell_setting' value 'Monoclinic' changed to 'monoclinic'
according to
/usr/data/users/saulius/automatic-downloads/retrospective/ACS/lib/dictionaries/cif_core.dic
dictionary named 'cif_core.dic' version 2.4.2 from 2011-04-26.

Automatic conversion script
Id: cif_fix_values 2281 2013-09-26 08:29:07Z andrius 
;
_cod_original_sg_symbol_Hall -P2yn
_cod_original_sg_symbol_H-M P2(1)/n
_cod_database_code 4340162

loop_
_symmetry_equiv_pos_as_xyz
'x, y, z'
'-x+1/2, y+1/2, -z+1/2'
'-x, -y, -z'
'x-1/2, -y-1/2, z-1/2'

loop_
_atom_site_label
_atom_site_type_symbol
_atom_site_fract_x
_atom_site_fract_y
_atom_site_fract_z
_atom_site_U_iso_or_equiv
_atom_site_adp_type
_atom_site_occupancy
_atom_site_symmetry_multiplicity
_atom_site_calc_flag
_atom_site_refinement_flags
Se Se 0.508780(14) 0.349376(14) 0.251839(15) 0.01968(7) Uani 1 1 d .
O1 O 0.45736(13) 0.25420(11) 0.17802(13) 0.0363(4) Uani 1 1 d .
O2 O 0.64496(12) 0.33944(12) 0.31505(14) 0.0389(4) Uani 1 1 d .
O3 O 0.45566(13) 0.36161(12) 0.34234(13) 0.0371(4) Uani 1 1 d .
O4 O 0.47742(14) 0.44212(12) 0.17155(13) 0.0391(4) Uani 1 1 d .
N1 N 0.68576(13) 0.37520(12) 0.69024(14) 0.0240(4) Uani 1 1 d .
C1 C 0.56537(16) 0.38697(17) 0.67450(18) 0.0291(5) Uani 1 1 d .
H1A H 0.5632 0.3872 0.7476 0.035 Uiso 1 1 calc R
H1B H 0.5384 0.4493 0.6404 0.035 Uiso 1 1 calc R
C2 C 0.48601(18) 0.31194(19) 0.6046(2) 0.0392(6) Uani 1 1 d .
H2A H 0.4884 0.3100 0.5324 0.059 Uiso 1 1 calc R
H2B H 0.4102 0.3268 0.5959 0.059 Uiso 1 1 calc R
H2C H 0.5081 0.2504 0.6405 0.059 Uiso 1 1 calc R
C3 C 0.75028(17) 0.45123(17) 0.77127(18) 0.0327(5) Uani 1 1 d .
H3A H 0.7181 0.5134 0.7410 0.039 Uiso 1 1 calc R
H3B H 0.7409 0.4418 0.8403 0.039 Uiso 1 1 calc R
C4 C 0.87363(19) 0.4526(2) 0.7974(2) 0.0496(7) Uani 1 1 d .
H4A H 0.9068 0.3918 0.8291 0.074 Uiso 1 1 calc R
H4B H 0.9098 0.5031 0.8502 0.074 Uiso 1 1 calc R
H4C H 0.8840 0.4637 0.7299 0.074 Uiso 1 1 calc R
C5 C 0.69628(17) 0.38652(16) 0.58152(17) 0.0285(5) Uani 1 1 d .
H5A H 0.7714 0.3652 0.5915 0.034 Uiso 1 1 calc R
H5B H 0.6413 0.3446 0.5265 0.034 Uiso 1 1 calc R
C6 C 0.67858(19) 0.48636(17) 0.53629(19) 0.0365(5) Uani 1 1 d .
H6A H 0.6142 0.5144 0.5440 0.055 Uiso 1 1 calc R
H6B H 0.6650 0.4849 0.4585 0.055 Uiso 1 1 calc R
H6C H 0.7451 0.5242 0.5772 0.055 Uiso 1 1 calc R
C7 C 0.72967(18) 0.27720(16) 0.73305(19) 0.0331(5) Uani 1 1 d .
H7A H 0.6845 0.2301 0.6780 0.040 Uiso 1 1 calc R
H7B H 0.8071 0.2722 0.7397 0.040 Uiso 1 1 calc R
C8 C 0.7286(2) 0.2520(2) 0.8421(2) 0.0456(6) Uani 1 1 d .
H8A H 0.7725 0.2983 0.8975 0.068 Uiso 1 1 calc R
H8B H 0.7608 0.1891 0.8644 0.068 Uiso 1 1 calc R
H8C H 0.6517 0.2522 0.8355 0.068 Uiso 1 1 calc R
N2 N 0.77085(13) 0.07792(12) 0.35689(13) 0.0221(4) Uani 1 1 d .
C11 C 0.82243(17) -0.01125(15) 0.42075(18) 0.0280(5) Uani 1 1 d .
H11A H 0.8914 -0.0253 0.4111 0.034 Uiso 1 1 calc R
H11B H 0.8439 0.0011 0.4998 0.034 Uiso 1 1 calc R
C12 C 0.7484(2) -0.09774(17) 0.3882(2) 0.0435(6) Uani 1 1 d .
H12A H 0.6803 -0.0854 0.3987 0.065 Uiso 1 1 calc R
H12B H 0.7881 -0.1513 0.4340 0.065 Uiso 1 1 calc R
H12C H 0.7290 -0.1125 0.3109 0.065 Uiso 1 1 calc R
C13 C 0.66073(16) 0.10206(16) 0.36208(18) 0.0293(5) Uani 1 1 d .
H13A H 0.6320 0.1614 0.3212 0.035 Uiso 1 1 calc R
H13B H 0.6063 0.0516 0.3247 0.035 Uiso 1 1 calc R
C14 C 0.6679(2) 0.1135(2) 0.4768(2) 0.0464(6) Uani 1 1 d .
H14A H 0.6825 0.0520 0.5136 0.070 Uiso 1 1 calc R
H14B H 0.5974 0.1387 0.4735 0.070 Uiso 1 1 calc R
H14C H 0.7285 0.1571 0.5179 0.070 Uiso 1 1 calc R
C15 C 0.85042(16) 0.15925(14) 0.40817(18) 0.0268(4) Uani 1 1 d .
H15A H 0.8708 0.1596 0.4882 0.032 Uiso 1 1 calc R
H15B H 0.8113 0.2192 0.3778 0.032 Uiso 1 1 calc R
C16 C 0.95675(18) 0.15558(16) 0.3894(2) 0.0354(5) Uani 1 1 d .
H16A H 0.9828 0.0902 0.3955 0.053 Uiso 1 1 calc R
H16B H 1.0141 0.1944 0.4446 0.053 Uiso 1 1 calc R
H16C H 0.9417 0.1797 0.3159 0.053 Uiso 1 1 calc R
C17 C 0.75083(18) 0.06290(16) 0.23764(16) 0.0285(5) Uani 1 1 d .
H17A H 0.6951 0.0120 0.2067 0.034 Uiso 1 1 calc R
H17B H 0.8211 0.0410 0.2352 0.034 Uiso 1 1 calc R
C18 C 0.7105(2) 0.14973(17) 0.16509(19) 0.0361(5) Uani 1 1 d .
H18A H 0.6422 0.1734 0.1686 0.054 Uiso 1 1 calc R
H18B H 0.6953 0.1330 0.0891 0.054 Uiso 1 1 calc R
H18C H 0.7680 0.1987 0.1908 0.054 Uiso 1 1 calc R
N3 N 1.01157(18) 0.39811(17) 0.3582(2) 0.0494(6) Uani 1 1 d .
C9 C 0.96249(18) 0.39265(17) 0.4109(2) 0.0346(5) Uani 1 1 d .
C10 C 0.89836(18) 0.38802(17) 0.47724(19) 0.0328(5) Uani 1 1 d .
H10A H 0.9040 0.4484 0.5149 0.049 Uiso 1 1 calc R
H10B H 0.9278 0.3375 0.5317 0.049 Uiso 1 1 calc R
H10C H 0.8201 0.3750 0.4297 0.049 Uiso 1 1 calc R

loop_
_atom_site_aniso_label
_atom_site_aniso_U_11
_atom_site_aniso_U_22
_atom_site_aniso_U_33
_atom_site_aniso_U_23
_atom_site_aniso_U_13
_atom_site_aniso_U_12
Se 0.01793(10) 0.02100(11) 0.01909(11) -0.00030(8) 0.00661(7) -0.00075(7)
O1 0.0366(9) 0.0310(9) 0.0390(9) -0.0133(8) 0.0134(7) -0.0108(7)
O2 0.0192(7) 0.0479(11) 0.0402(9) -0.0055(8) 0.0029(6) 0.0028(7)
O3 0.0382(9) 0.0505(11) 0.0322(9) -0.0051(8) 0.0244(7) -0.0055(7)
O4 0.0470(9) 0.0320(9) 0.0365(9) 0.0144(8) 0.0152(7) 0.0055(7)
N1 0.0200(8) 0.0276(9) 0.0246(9) -0.0025(7) 0.0095(6) 0.0033(6)
C1 0.0204(10) 0.0359(12) 0.0323(11) 0.0011(10) 0.0121(8) 0.0053(8)
C2 0.0260(11) 0.0472(15) 0.0398(14) 0.0010(12) 0.0090(9) -0.0056(10)
C3 0.0292(11) 0.0389(13) 0.0284(11) -0.0097(11) 0.0103(8) -0.0035(9)
C4 0.0275(12) 0.074(2) 0.0427(14) -0.0091(14) 0.0096(10) -0.0107(12)
C5 0.0289(10) 0.0330(12) 0.0253(11) -0.0018(10) 0.0128(8) 0.0019(9)
C6 0.0389(12) 0.0371(14) 0.0332(12) 0.0041(11) 0.0145(10) 0.0025(10)
C7 0.0309(11) 0.0338(13) 0.0362(12) 0.0061(10) 0.0155(9) 0.0115(9)
C8 0.0473(14) 0.0515(16) 0.0434(14) 0.0185(13) 0.0242(12) 0.0150(12)
N2 0.0205(8) 0.0224(9) 0.0205(8) -0.0029(7) 0.0055(6) 0.0016(6)
C11 0.0264(10) 0.0246(11) 0.0284(11) 0.0042(9) 0.0068(8) 0.0049(8)
C12 0.0455(14) 0.0281(13) 0.0482(15) 0.0059(12) 0.0104(11) -0.0032(10)
C13 0.0214(10) 0.0345(13) 0.0321(11) 0.0016(10) 0.0111(8) 0.0051(8)
C14 0.0403(14) 0.0646(18) 0.0408(14) 0.0001(14) 0.0233(11) 0.0113(12)
C15 0.0245(10) 0.0234(11) 0.0275(11) -0.0048(9) 0.0056(8) -0.0003(8)
C16 0.0249(10) 0.0314(12) 0.0467(14) 0.0004(11) 0.0114(9) -0.0004(9)
C17 0.0342(11) 0.0290(11) 0.0203(10) -0.0048(9) 0.0093(8) 0.0008(8)
C18 0.0399(12) 0.0416(14) 0.0230(11) 0.0049(10) 0.0091(9) 0.0071(10)
N3 0.0428(12) 0.0497(15) 0.0586(15) 0.0076(12) 0.0238(11) 0.0005(10)
C9 0.0285(11) 0.0283(12) 0.0398(13) 0.0031(11) 0.0068(10) -0.0016(9)
C10 0.0306(11) 0.0281(12) 0.0356(12) -0.0016(10) 0.0097(9) -0.0027(9)

loop_
_atom_type_symbol
_atom_type_description
_atom_type_scat_dispersion_real
_atom_type_scat_dispersion_imag
_atom_type_scat_source
C C 0.0033 0.0016 'International Tables Vol C Tables 4.2.6.8 and 6.1.1.4'
H H 0.0000 0.0000 'International Tables Vol C Tables 4.2.6.8 and 6.1.1.4'
N N 0.0061 0.0033 'International Tables Vol C Tables 4.2.6.8 and 6.1.1.4'
O O 0.0106 0.0060 'International Tables Vol C Tables 4.2.6.8 and 6.1.1.4'
Se Se -0.0929 2.2259 'International Tables Vol C Tables 4.2.6.8 and 6.1.1.4'

loop_
_geom_angle_atom_site_label_1
_geom_angle_atom_site_label_2
_geom_angle_atom_site_label_3
_geom_angle
O3 Se O4 109.25(9)
O3 Se O1 109.54(9)
O4 Se O1 109.57(10)
O3 Se O2 109.75(9)
O4 Se O2 109.41(9)
O1 Se O2 109.31(8)
C3 N1 C1 105.46(16)
C3 N1 C7 111.45(16)
C1 N1 C7 111.41(17)
C3 N1 C5 111.21(17)
C1 N1 C5 110.87(16)
C7 N1 C5 106.53(16)
C2 C1 N1 115.10(19)
C2 C1 H1A 108.5
N1 C1 H1A 108.5
C2 C1 H1B 108.5
N1 C1 H1B 108.5
H1A C1 H1B 107.5
C1 C2 H2A 109.5
C1 C2 H2B 109.5
H2A C2 H2B 109.5
C1 C2 H2C 109.5
H2A C2 H2C 109.5
H2B C2 H2C 109.5
C4 C3 N1 113.97(19)
C4 C3 H3A 108.8
N1 C3 H3A 108.8
C4 C3 H3B 108.8
N1 C3 H3B 108.8
H3A C3 H3B 107.7
C3 C4 H4A 109.5
C3 C4 H4B 109.5
H4A C4 H4B 109.5
C3 C4 H4C 109.5
H4A C4 H4C 109.5
H4B C4 H4C 109.5
C6 C5 N1 114.73(18)
C6 C5 H5A 108.6
N1 C5 H5A 108.6
C6 C5 H5B 108.6
N1 C5 H5B 108.6
H5A C5 H5B 107.6
C5 C6 H6A 109.5
C5 C6 H6B 109.5
H6A C6 H6B 109.5
C5 C6 H6C 109.5
H6A C6 H6C 109.5
H6B C6 H6C 109.5
C8 C7 N1 115.21(19)
C8 C7 H7A 108.5
N1 C7 H7A 108.5
C8 C7 H7B 108.5
N1 C7 H7B 108.5
H7A C7 H7B 107.5
C7 C8 H8A 109.5
C7 C8 H8B 109.5
H8A C8 H8B 109.5
C7 C8 H8C 109.5
H8A C8 H8C 109.5
H8B C8 H8C 109.5
C15 N2 C17 111.64(17)
C15 N2 C11 108.18(15)
C17 N2 C11 108.47(16)
C15 N2 C13 107.64(16)
C17 N2 C13 108.87(15)
C11 N2 C13 112.08(16)
C12 C11 N2 115.20(17)
C12 C11 H11A 108.5
N2 C11 H11A 108.5
C12 C11 H11B 108.5
N2 C11 H11B 108.5
H11A C11 H11B 107.5
C11 C12 H12A 109.5
C11 C12 H12B 109.5
H12A C12 H12B 109.5
C11 C12 H12C 109.5
H12A C12 H12C 109.5
H12B C12 H12C 109.5
C14 C13 N2 114.24(17)
C14 C13 H13A 108.7
N2 C13 H13A 108.7
C14 C13 H13B 108.7
N2 C13 H13B 108.7
H13A C13 H13B 107.6
C13 C14 H14A 109.5
C13 C14 H14B 109.5
H14A C14 H14B 109.5
C13 C14 H14C 109.5
H14A C14 H14C 109.5
H14B C14 H14C 109.5
N2 C15 C16 114.25(17)
N2 C15 H15A 108.7
C16 C15 H15A 108.7
N2 C15 H15B 108.7
C16 C15 H15B 108.7
H15A C15 H15B 107.6
C15 C16 H16A 109.5
C15 C16 H16B 109.5
H16A C16 H16B 109.5
C15 C16 H16C 109.5
H16A C16 H16C 109.5
H16B C16 H16C 109.5
N2 C17 C18 114.79(18)
N2 C17 H17A 108.6
C18 C17 H17A 108.6
N2 C17 H17B 108.6
C18 C17 H17B 108.6
H17A C17 H17B 107.5
C17 C18 H18A 109.5
C17 C18 H18B 109.5
H18A C18 H18B 109.5
C17 C18 H18C 109.5
H18A C18 H18C 109.5
H18B C18 H18C 109.5
N3 C9 C10 178.5(3)
C9 C10 H10A 109.5
C9 C10 H10B 109.5
H10A C10 H10B 109.5
C9 C10 H10C 109.5
H10A C10 H10C 109.5
H10B C10 H10C 109.5

loop_
_geom_bond_atom_site_label_1
_geom_bond_atom_site_label_2
_geom_bond_distance
Se O3 1.6380(17)
Se O4 1.6388(17)
Se O1 1.6439(16)
Se O2 1.6449(17)
N1 C3 1.516(3)
N1 C1 1.522(3)
N1 C7 1.523(3)
N1 C5 1.524(3)
C1 C2 1.514(3)
C1 H1A 0.9900
C1 H1B 0.9900
C2 H2A 0.9800
C2 H2B 0.9800
C2 H2C 0.9800
C3 C4 1.516(3)
C3 H3A 0.9900
C3 H3B 0.9900
C4 H4A 0.9800
C4 H4B 0.9800
C4 H4C 0.9800
C5 C6 1.519(3)
C5 H5A 0.9900
C5 H5B 0.9900
C6 H6A 0.9800
C6 H6B 0.9800
C6 H6C 0.9800
C7 C8 1.508(3)
C7 H7A 0.9900
C7 H7B 0.9900
C8 H8A 0.9800
C8 H8B 0.9800
C8 H8C 0.9800
N2 C15 1.519(3)
N2 C17 1.520(3)
N2 C11 1.520(3)
N2 C13 1.521(3)
C11 C12 1.515(3)
C11 H11A 0.9900
C11 H11B 0.9900
C12 H12A 0.9800
C12 H12B 0.9800
C12 H12C 0.9800
C13 C14 1.506(3)
C13 H13A 0.9900
C13 H13B 0.9900
C14 H14A 0.9800
C14 H14B 0.9800
C14 H14C 0.9800
C15 C16 1.523(3)
C15 H15A 0.9900
C15 H15B 0.9900
C16 H16A 0.9800
C16 H16B 0.9800
C16 H16C 0.9800
C17 C18 1.521(3)
C17 H17A 0.9900
C17 H17B 0.9900
C18 H18A 0.9800
C18 H18B 0.9800
C18 H18C 0.9800
N3 C9 1.140(3)
C9 C10 1.457(3)
C10 H10A 0.9800
C10 H10B 0.9800
C10 H10C 0.9800

loop_
_geom_torsion_atom_site_label_1
_geom_torsion_atom_site_label_2
_geom_torsion_atom_site_label_3
_geom_torsion_atom_site_label_4
_geom_torsion
C3 N1 C1 C2 -174.26(19)
C7 N1 C1 C2 -53.2(2)
C5 N1 C1 C2 65.3(2)
C1 N1 C3 C4 -179.2(2)
C7 N1 C3 C4 59.7(3)
C5 N1 C3 C4 -59.0(3)
C3 N1 C5 C6 -46.7(2)
C1 N1 C5 C6 70.3(2)
C7 N1 C5 C6 -168.35(17)
C3 N1 C7 C8 57.5(2)
C1 N1 C7 C8 -60.0(2)
C5 N1 C7 C8 178.98(19)
C15 N2 C11 C12 173.7(2)
C17 N2 C11 C12 -65.0(2)
C13 N2 C11 C12 55.2(3)
C15 N2 C13 C14 -62.0(2)
C17 N2 C13 C14 176.8(2)
C11 N2 C13 C14 56.8(3)
C17 N2 C15 C16 -49.0(2)
C11 N2 C15 C16 70.2(2)
C13 N2 C15 C16 -168.46(18)
C15 N2 C17 C18 -54.8(2)
C11 N2 C17 C18 -173.92(18)
C13 N2 C17 C18 63.9(2)
